data_7246625
loop_
_publ_author_name
'Nakanishi, Takumi'
'Hori, Yuta'
'Shigeta, Yasuteru'
'Sato, Hiroyasu'
'Wu, Shu-Qi'
'Kiyanagi, Ryoji'
'Munakata, Koji'
'Ohhara, Takashi'
'Sato, Osamu'

_publ_section_title
;
 Observation of proton-transfer-coupled spin transition by single-crystal
 neutron-diffraction measurement.
;
_journal_issue 17
_journal_name_full 'Physical chemistry chemical physics : PCCP'
_journal_page_first 12394
_journal_page_last 12400
_journal_paper_doi 10.1039/d3cp00527e
_journal_volume 25
_journal_year 2023
_chemical_formula_moiety 'C38 H32 Fe N8 O4, 2(C3 F6 N O4 S2)'
_chemical_formula_sum 'C44 H32 F12 Fe N10 O12 S4'
_chemical_formula_weight 1304.88
_space_group_crystal_system monoclinic
_space_group_IT_number 14
_space_group_name_Hall '-P 2ybc'
_space_group_name_H-M_alt 'P 1 21/c 1'
_atom_sites_solution_hydrogens mixed
_audit_creation_date 2022-05-23
_audit_creation_method
;
Olex2 1.3
(compiled 2020.11.12 svn.r5f609507 for OlexSys, GUI svn.r6408)
;
_audit_update_record
;
2022-05-23 deposited with the CCDC.	2023-04-13 downloaded from the CCDC.
;
_cell_angle_alpha 90
_cell_angle_beta 119.1357(2)
_cell_angle_gamma 90
_cell_formula_units_Z 4
_cell_length_a 17.84431(5)
_cell_length_b 18.07445(13)
_cell_length_c 18.68645(7)
_cell_measurement_reflns_used 853
_cell_measurement_temperature 350(2)
_cell_measurement_theta_max 83.3
_cell_measurement_theta_min 6.6
_cell_volume 5264.28(5)
_computing_cell_refinement 'STARGazer (Ohhara, 2009)'
_computing_data_collection 'STARGazer (Ohhara, 2009)'
_computing_data_reduction 'STARGazer (Ohhara, 2009)'
_computing_molecular_graphics 'Olex2 1.3 (Dolomanov et al., 2009)'
_computing_publication_material 'Olex2 1.3 (Dolomanov et al., 2009)'
_computing_structure_refinement 'SHELXL 2016/6 (Sheldrick, 2015)'
_diffrn_ambient_temperature 350.0
_diffrn_detector_area_resol_mean '4 mm'
_diffrn_measured_fraction_theta_full 0.934
_diffrn_measured_fraction_theta_max 0.934
_diffrn_measurement_device 'single-crystal diffractometer SENJU at the BL18 in the MLF of the J-PARC'
_diffrn_measurement_device_type 'time-of-flight Laue-type single crystal neutron diffractometer'
_diffrn_measurement_method 'time-of-flight Laue method'
_diffrn_radiation_type neutrons
_diffrn_radiation_wavelength 1
_diffrn_reflns_av_R_equivalents 0.3045
_diffrn_reflns_av_unetI/netI 0.2193
_diffrn_reflns_Laue_measured_fraction_full 0.934
_diffrn_reflns_Laue_measured_fraction_max 0.934
_diffrn_reflns_limit_h_max 18
_diffrn_reflns_limit_h_min -18
_diffrn_reflns_limit_k_max 19
_diffrn_reflns_limit_k_min -19
_diffrn_reflns_limit_l_max 19
_diffrn_reflns_limit_l_min -19
_diffrn_reflns_number 26221
_diffrn_reflns_point_group_measured_fraction_full 0.934
_diffrn_reflns_point_group_measured_fraction_max 0.934
_diffrn_reflns_theta_full 32.161
_diffrn_reflns_theta_max 32.161
_diffrn_reflns_theta_min 3.482
_exptl_absorpt_coefficient_mu 1.497
_exptl_absorpt_correction_type none
_exptl_crystal_colour black
_exptl_crystal_colour_primary black
_exptl_crystal_density_diffrn 1.646
_exptl_crystal_description block
_exptl_crystal_F_000 2640
_exptl_crystal_size_max 2.5
_exptl_crystal_size_mid 2.0
_exptl_crystal_size_min 1.5
_refine_diff_density_max 0.872
_refine_diff_density_min -0.695
_refine_diff_density_rms 0.130
_refine_ls_extinction_method none
_refine_ls_goodness_of_fit_ref 1.151
_refine_ls_hydrogen_treatment refU
_refine_ls_matrix_type full
_refine_ls_number_parameters 1238
_refine_ls_number_reflns 6210
_refine_ls_number_restraints 1121
_refine_ls_restrained_S_all 1.080
_refine_ls_R_factor_all 0.2435
_refine_ls_R_factor_gt 0.1206
_refine_ls_shift/su_max 0.015
_refine_ls_shift/su_mean 0.001
_refine_ls_structure_factor_coef Fsqd
_refine_ls_weighting_details 'w=1/[\s^2^(Fo^2^)+(0.2000P)^2^] where P=(Fo^2^+2Fc^2^)/3'
_refine_ls_weighting_scheme calc
_refine_ls_wR_factor_gt 0.2902
_refine_ls_wR_factor_ref 0.3493
_reflns_Friedel_coverage 0.000
_reflns_number_gt 2972
_reflns_number_total 6210
_reflns_threshold_expression 'I > 2\s(I)'
_cod_data_source_file d3cp00527e2.cif
_cod_data_source_block fepyneutron_350k
_cod_depositor_comments 'Adding full bibliography for 7246623--7246626.cif.'
_cod_database_code 7246625
_shelx_shelxl_version_number 2016/6
_shelx_space_group_comment
;
The symmetry employed for this shelxl refinement is uniquely defined
by the following loop, which should always be used as a source of
symmetry information in preference to the above space-group names.
They are only intended as comments.
;
_olex2_refinement_description
;
1. Restrained distances
 S2-N9 = S1-N9 = S3-N10 = S4-N10
 1.58 with sigma of 0.02
 C43-C42 = C44-C43 = C40-C39 = C41-C40
 1.54 with sigma of 0.02
 S3-C42 = S4-C44 = S2-C41 = S1-C39
 1.83 with sigma of 0.02
 F8-C42 = F7-C42 = F10-C43 = F9-C43 = F11-C44 = F12-C44 = F5-C41 = F6-C41 = F3-
 C40 = F4-C40 = F1-C39 = F2-C39
 1.34 with sigma of 0.02
 S3-O10 = S3-O9 = S4-O12 = S4-O11 = S1-O6 = S2-O8 = S2-O7 = S1-O5
 1.43 with sigma of 0.02
 N9-C39 = C42-N10
 2.63 with sigma of 0.01
 N10-C44 = N9-C41
 2.63 with sigma of 0.01
 O7-N9
 2.45 with sigma of 0.01
 F7-S3 = F12-S4
 2.61 with sigma of 0.01
 F8-S3 = F11-S4
 2.61 with sigma of 0.01
 F8-C43
 2.35 with sigma of 0.01
 F7-C43
 2.35 with sigma of 0.01
 F9-C42
 2.35 with sigma of 0.01
 S1-S2 = S3-S4
 2.73 with sigma of 0.01
 C42-C44 = C39-C41
 2.6 with sigma of 0.01
 C40-S1 = C43-S4
 2.83 with sigma of 0.01
 S2-C40 = S3-C43
 2.83 with sigma of 0.01
 F1-F2 = F3-F4 = F6-F5 = F12-F11 = F9-F10 = F7-F8
 2.15 with sigma of 0.01
 F5-S2 = F1-S1
 2.61 with sigma of 0.01
 F2-S1 = F6-S2
 2.61 with sigma of 0.01
 F1-C40
 2.35 with sigma of 0.01
 F2-C40
 2.35 with sigma of 0.01
 C39-F4
 2.35 with sigma of 0.01
 C39-F3
 2.35 with sigma of 0.01
 C40-F5
 2.35 with sigma of 0.01
 C40-F6
 2.35 with sigma of 0.01
 F4-C41
 2.35 with sigma of 0.01
 O5-O6 = O8-O7 = O11-O12 = O9-O10
 2.45 with sigma of 0.01
 O7-C41
 2.6 with sigma of 0.01
 O7-N9 \\sim O7A-N9A
 with sigma of 0.01
 S1-N9 \\sim S1A-N9A
 with sigma of 0.02
 S2-F5 \\sim S2A-F5A
 with sigma of 0.01
 S2-O7 \\sim S2A-O7A
 with sigma of 0.02
 F5-F6 \\sim F5A-F6A
 with sigma of 0.01
 F5-F1 \\sim F5A-F1A
 with sigma of 0.01
 S2-N9 \\sim S2A-N9A
 with sigma of 0.02
 F5-F3 \\sim F5A-F3A
 with sigma of 0.01
 F7-C42 \\sim F7A-C42A
 with sigma of 0.02
 F5-C39 \\sim F5A-C39A
 with sigma of 0.01
 F5-C41 \\sim F5A-C41A
 with sigma of 0.01
 F5-C40 \\sim F5A-C40A
 with sigma of 0.01
 O8-O7 \\sim O8A-O7A
 with sigma of 0.01
 O6-N9 \\sim O6A-N9A
 with sigma of 0.01
 O5-N9 \\sim O5A-N9A
 with sigma of 0.01
 O8-N9 \\sim O8A-N9A
 with sigma of 0.01
 O7-C41 \\sim O7A-C41A
 with sigma of 0.01
 S3-F7 \\sim S3A-F7A
 with sigma of 0.04
 N9-C39 \\sim N9A-C39A
 with sigma of 0.01
 N9-C41 \\sim N9A-C41A
 with sigma of 0.01
 F8-F7 \\sim F8A-F7A
 with sigma of 0.04
 F7-C43 \\sim F7A-C43A
 with sigma of 0.04
 S1-O6 \\sim S1A-O6A
 with sigma of 0.02
 S1-O5 \\sim S1A-O5A
 with sigma of 0.02
 S1-C39 \\sim S1A-C39A
 with sigma of 0.02
 S2-O8 \\sim S2A-O8A
 with sigma of 0.02
 S2-C41 \\sim S2A-C41A
 with sigma of 0.02
 F6-C41 \\sim F6A-C41A
 with sigma of 0.02
 F2-C39 \\sim F2A-C39A
 with sigma of 0.02
 S1-S2 \\sim S1A-S2A
 with sigma of 0.01
 S1-F1 \\sim S1A-F1A
 with sigma of 0.01
 S1-F2 \\sim S1A-F2A
 with sigma of 0.01
 S2-F6 \\sim S2A-F6A
 with sigma of 0.01
 F1-F3 \\sim F1A-F3A
 with sigma of 0.01
 F1-F2 \\sim F1A-F2A
 with sigma of 0.01
 F1-C39 \\sim F1A-C39A
 with sigma of 0.01
 F1-C41 \\sim F1A-C41A
 with sigma of 0.01
 F4-F3 \\sim F4A-F3A
 with sigma of 0.01
 F4-C39 \\sim F4A-C39A
 with sigma of 0.01
 F4-C41 \\sim F4A-C41A
 with sigma of 0.01
 F3-C39 \\sim F3A-C39A
 with sigma of 0.01
 F3-C41 \\sim F3A-C41A
 with sigma of 0.01
 O6-O5 \\sim O6A-O5A
 with sigma of 0.01
 O6-C39 \\sim O6A-C39A
 with sigma of 0.01
 O5-C39 \\sim O5A-C39A
 with sigma of 0.01
 O8-C41 \\sim O8A-C41A
 with sigma of 0.01
 C39-C41 \\sim C39A-C41A
 with sigma of 0.01
 F4-C40 \\sim F4A-C40A
 with sigma of 0.02
 S1-C40 \\sim S1A-C40A
 with sigma of 0.01
 S2-C40 \\sim S2A-C40A
 with sigma of 0.01
 F6-C40 \\sim F6A-C40A
 with sigma of 0.01
 F1-C40 \\sim F1A-C40A
 with sigma of 0.01
 F3-C40 \\sim F3A-C40A
 with sigma of 0.01
 F2-C40 \\sim F2A-C40A
 with sigma of 0.01
 C39-C40 \\sim C39A-C40A
 with sigma of 0.01
 C40-C41 \\sim C40A-C41A
 with sigma of 0.01
 S4-O11 \\sim S4A-O11A
 with sigma of 0.02
 S4-N10 \\sim S4A-N10A
 with sigma of 0.02
 S4-O12 \\sim S4A-O12A
 with sigma of 0.02
 S4-C44 \\sim S4A-C44A
 with sigma of 0.02
 S3-O9 \\sim S3A-O9A
 with sigma of 0.02
 S3-O10 \\sim S3A-O10A
 with sigma of 0.02
 S3-N10 \\sim S3A-N10A
 with sigma of 0.02
 S3-C42 \\sim S3A-C42A
 with sigma of 0.02
 F11-C44 \\sim F11A-C44A
 with sigma of 0.02
 F12-C44 \\sim F12A-C44A
 with sigma of 0.02
 F9-C43 \\sim F9A-C43A
 with sigma of 0.02
 F8-C42 \\sim F8A-C42A
 with sigma of 0.02
 F10-C43 \\sim F10A-C43A
 with sigma of 0.02
 C44-C43 \\sim C44A-C43A
 with sigma of 0.02
 C43-C42 \\sim C43A-C42A
 with sigma of 0.02
 S4-S3 \\sim S4A-S3A
 with sigma of 0.04
 S4-F11 \\sim S4A-F11A
 with sigma of 0.04
 S4-F12 \\sim S4A-F12A
 with sigma of 0.04
 S4-C43 \\sim S4A-C43A
 with sigma of 0.04
 S3-F8 \\sim S3A-F8A
 with sigma of 0.04
 S3-C43 \\sim S3A-C43A
 with sigma of 0.04
 F11-F12 \\sim F11A-F12A
 with sigma of 0.04
 F11-C43 \\sim F11A-C43A
 with sigma of 0.04
 F12-C43 \\sim F12A-C43A
 with sigma of 0.04
 F9-F10 \\sim F9A-F10A
 with sigma of 0.04
 F9-C44 \\sim F9A-C44A
 with sigma of 0.04
 F9-C42 \\sim F9A-C42A
 with sigma of 0.04
 F8-C43 \\sim F8A-C43A
 with sigma of 0.04
 F10-C44 \\sim F10A-C44A
 with sigma of 0.04
 F10-C42 \\sim F10A-C42A
 with sigma of 0.04
 O9-O10 \\sim O9A-O10A
 with sigma of 0.04
 O9-N10 \\sim O9A-N10A
 with sigma of 0.04
 O9-C42 \\sim O9A-C42A
 with sigma of 0.04
 O10-N10 \\sim O10A-N10A
 with sigma of 0.04
 O10-C42 \\sim O10A-C42A
 with sigma of 0.04
 O11-N10 \\sim O11A-N10A
 with sigma of 0.04
 O11-O12 \\sim O11A-O12A
 with sigma of 0.04
 O11-C44 \\sim O11A-C44A
 with sigma of 0.04
 N10-O12 \\sim N10A-O12A
 with sigma of 0.04
 N10-C44 \\sim N10A-C44A
 with sigma of 0.04
 N10-C42 \\sim N10A-C42A
 with sigma of 0.04
 O12-C44 \\sim O12A-C44A
 with sigma of 0.04
 C44-C42 \\sim C44A-C42A
 with sigma of 0.04
2. Uiso/Uaniso restraints and constraints
N9A \\sim S1A \\sim S2A \\sim O6A \\sim O5A \\sim C39A \\sim O8A \\sim O7A
\\sim C41A \\sim F1A \\sim F2A \\sim C40A \\sim F5A \\sim F6A \\sim F4A \\sim
F3A: within 2A with sigma of 0.01 and sigma for terminal atoms of 0.02 within 2A
N10A \\sim C43A \\sim F9A \\sim C44A \\sim C42A \\sim F10A \\sim S4A \\sim F11A
\\sim F12A \\sim S3A \\sim F8A \\sim F7A \\sim O11A \\sim O12A \\sim O9A \\sim
O10A: within 2A with sigma of 0.01 and sigma for terminal atoms of 0.02 within
2A
N9 \\sim S1 \\sim O6 \\sim O5 \\sim C39 \\sim S2 \\sim F1 \\sim F2 \\sim C40
\\sim O8 \\sim O7 \\sim C41 \\sim F4 \\sim F3 \\sim F5 \\sim F6: within 2A with
sigma of 0.01 and sigma for terminal atoms of 0.02 within 2A
F10 \\sim S4 \\sim O11 \\sim N10 \\sim O12 \\sim C44 \\sim S3 \\sim F11 \\sim
F12 \\sim C43 \\sim O9 \\sim O10 \\sim C42 \\sim F9 \\sim F8 \\sim F7: within
2A with sigma of 0.04 and sigma for terminal atoms of 0.08 within 2A
3. Rigid body (RIGU) restrains
 N9A, S1A, S2A, O6A, O5A, C39A, O8A, O7A, C41A, F1A, F2A, C40A, F5A, F6A, F4A,
 F3A
 with sigma for 1-2 distances of 0.004 and sigma for 1-3 distances of 0.004
 N10A, C43A, F9A, C44A, C42A, F10A, S4A, F11A, F12A, S3A, F8A, F7A, O11A, O12A,
  O9A, O10A
 with sigma for 1-2 distances of 0.004 and sigma for 1-3 distances of 0.004
 N9, S1, O6, O5, C39, S2, F1, F2, C40, O8, O7, C41, F4, F3, F5, F6
 with sigma for 1-2 distances of 0.004 and sigma for 1-3 distances of 0.004
 F12, S4, O11, N10, O12, C44, S3, F11, C43, O9, O10, C42, F9, F10, F8, F7
 with sigma for 1-2 distances of 0.004 and sigma for 1-3 distances of 0.004
 N10, S4, O11, O12, C44, S3, F11, F12, C43, O9, O10, C42, F9, F10, F8, F7
 with sigma for 1-2 distances of 0.004 and sigma for 1-3 distances of 0.004
4. Others
 Sof(N9A)=Sof(S1A)=Sof(O6A)=Sof(O5A)=Sof(C39A)=Sof(S2A)=Sof(F1A)=Sof(F2A)=
 Sof(C40A)=Sof(O8A)=Sof(O7A)=Sof(C41A)=Sof(F4A)=Sof(F3A)=Sof(F5A)=Sof(F6A)=1-
 FVAR(1)
 Sof(S1)=Sof(S2)=Sof(F5)=Sof(F6)=Sof(F1)=Sof(F4)=Sof(F3)=Sof(F2)=Sof(O6)=
 Sof(O5)=Sof(O8)=Sof(O7)=Sof(N9)=Sof(C39)=Sof(C40)=Sof(C41)=FVAR(1)
 Sof(N10A)=Sof(S4A)=Sof(O11A)=Sof(O12A)=Sof(C44A)=Sof(S3A)=Sof(F11A)=Sof(F12A)=
 Sof(C43A)=Sof(O9A)=Sof(O10A)=Sof(C42A)=Sof(F9A)=Sof(F10A)=Sof(F8A)=Sof(F7A)=1-
 FVAR(2)
 Sof(S4)=Sof(S3)=Sof(F11)=Sof(F12)=Sof(F9)=Sof(F8)=Sof(F10)=Sof(O9)=Sof(O10)=
 Sof(O11)=Sof(F7)=Sof(N10)=Sof(O12)=Sof(C44)=Sof(C43)=Sof(C42)=FVAR(2)
5.a Aromatic/amide H refined with riding coordinates:
 C18(H3), C19(H38), C1(H19), C4(H16), C26(H30), C20(H37), C22(H35), C21(H36),
 C15(H5A), C2(H18), C11(H14), C16(H4), C14(H6), C36(H21), C8(H11), C3(H17),
 C32(H25), C10(H13), C28(H32), C27(H31), C33(H24), C9(H12), C29(H33), C34(H23)
5.b Idealised Me refined as rotating group:
 C38(H8A,H8B,H8C), C37(H27A,H27B,H27C)
;
_olex2_submission_special_instructions 'No special instructions were received'

loop_
_space_group_symop_operation_xyz
'x, y, z'
'-x, y+1/2, -z+1/2'
'-x, -y, -z'
'x, -y-1/2, z-1/2'

loop_
_atom_site_label
_atom_site_type_symbol
_atom_site_fract_x
_atom_site_fract_y
_atom_site_fract_z
_atom_site_U_iso_or_equiv
_atom_site_adp_type
_atom_site_occupancy
_atom_site_site_symmetry_order
_atom_site_calc_flag
_atom_site_refinement_flags_posn
_atom_site_refinement_flags_adp
_atom_site_refinement_flags_occupancy
_atom_site_disorder_assembly
_atom_site_disorder_group
Fe1 Fe 0.2106(2) 0.3134(3) 0.4279(2) 0.0815(13) Uani 1 1 d . . . . .
S1 S 0.3576(5) 0.4444(7) 0.8144(5) 0.171(5) Uani 0.526(8) 1 d D U P A 1
S2 S 0.4984(6) 0.3808(7) 0.9399(5) 0.170(5) Uani 0.526(8) 1 d D U P A 1
S4 S 0.8874(8) 0.3000(5) 0.9036(7) 0.131(6) Uani 0.608(8) 1 d D U P B 1
S3 S 0.8811(9) 0.3467(6) 0.7621(6) 0.182(7) Uani 0.608(8) 1 d D U P B 1
F5 F 0.5970(6) 0.4212(6) 0.8793(7) 0.190(8) Uani 0.526(8) 1 d D U P A 1
F6 F 0.5864(8) 0.3036(6) 0.8888(8) 0.184(7) Uani 0.526(8) 1 d D U P A 1
F1 F 0.4564(7) 0.4927(5) 0.7589(8) 0.172(6) Uani 0.526(8) 1 d D U P A 1
F4 F 0.4247(7) 0.3047(5) 0.7613(9) 0.197(7) Uani 0.526(8) 1 d D U P A 1
F3 F 0.5130(6) 0.3675(8) 0.7359(6) 0.152(6) Uani 0.526(8) 1 d D U P A 1
F2 F 0.3520(7) 0.4235(8) 0.6741(5) 0.192(8) Uani 0.526(8) 1 d D U P A 1
F11 F 0.9039(10) 0.4099(10) 1.0007(7) 0.160(8) Uani 0.608(8) 1 d D U P B 1
O1 O 0.2655(5) 0.4180(5) 0.4416(4) 0.090(2) Uani 1 1 d . . . . .
O2 O 0.1607(5) 0.3354(6) 0.5088(4) 0.097(3) Uani 1 1 d . . . . .
O6 O 0.3034(9) 0.3840(7) 0.7998(10) 0.170(6) Uani 0.526(8) 1 d D U P A 1
F12 F 0.7786(7) 0.4000(11) 0.8956(11) 0.182(8) Uani 0.608(8) 1 d D U P B 1
O5 O 0.3255(11) 0.5151(7) 0.7805(12) 0.194(7) Uani 0.526(8) 1 d D U P A 1
N6 N 0.0825(3) 0.3443(3) 0.3527(3) 0.0752(13) Uani 1 1 d . . . . .
O8 O 0.4484(9) 0.3152(8) 0.9323(9) 0.158(6) Uani 0.526(8) 1 d D U P A 1
N5 N 0.1836(3) 0.2957(3) 0.3030(3) 0.0932(15) Uani 1 1 d . . . . .
F9 F 0.9764(8) 0.4548(12) 0.9161(9) 0.183(8) Uani 0.608(8) 1 d D U P B 1
N2 N 0.3427(3) 0.3000(3) 0.5112(3) 0.0799(13) Uani 1 1 d . . . . .
O4 O 0.5830(9) 0.5919(8) 0.6454(10) 0.174(5) Uani 1 1 d . . . . .
N1 N 0.2291(3) 0.1986(3) 0.4613(3) 0.0893(15) Uani 1 1 d . . . . .
F8 F 0.7692(7) 0.4460(10) 0.7482(9) 0.265(12) Uani 0.608(8) 1 d D U P B 1
N7 N 0.0416(3) 0.3654(3) 0.3945(3) 0.0899(15) Uani 1 1 d . . . . .
H2 H -0.0211(10) 0.3895(11) 0.3597(10) 0.141(6) Uani 1 1 d . . . . .
F10 F 0.8602(12) 0.5151(9) 0.8864(16) 0.198(9) Uani 0.608(8) 1 d D U P B 1
O7 O 0.5673(8) 0.3986(9) 1.0161(5) 0.226(10) Uani 0.526(8) 1 d D U P A 1
N4 N 0.5222(4) 0.2678(4) 0.6172(3) 0.121(2) Uani 1 1 d . . . . .
O3 O -0.1553(9) 0.4484(9) 0.5100(8) 0.199(6) Uani 1 1 d . . . . .
N3 N 0.3891(3) 0.3635(3) 0.5322(3) 0.0904(15) Uani 1 1 d . . . . .
H1 H 0.4523(10) 0.3588(9) 0.5713(10) 0.137(7) Uani 1 1 d . . . . .
O9 O 0.9719(9) 0.3537(19) 0.7970(11) 0.221(11) Uani 0.608(8) 1 d D U P B 1
O10 O 0.8301(11) 0.3515(17) 0.6749(8) 0.215(11) Uani 0.608(8) 1 d D U P B 1
O11 O 0.9776(8) 0.2955(12) 0.9476(12) 0.171(8) Uani 0.608(8) 1 d D U P B 1
F7 F 0.8836(11) 0.4907(7) 0.7535(8) 0.258(11) Uani 0.608(8) 1 d D U P B 1
N9 N 0.4362(6) 0.4479(6) 0.9018(5) 0.175(4) Uani 0.526(8) 1 d D U P A 1
C24 C 0.0445(4) 0.3360(4) 0.2741(4) 0.0784(18) Uani 1 1 d . . . . .
C23 C 0.1044(4) 0.3147(4) 0.2436(3) 0.0757(17) Uani 1 1 d . . . . .
N8 N -0.0886(4) 0.3920(5) 0.2452(4) 0.142(2) Uani 1 1 d . . . . .
N10 N 0.8431(6) 0.2958(5) 0.8062(5) 0.159(4) Uani 0.608(8) 1 d D U P B 1
O12 O 0.8346(10) 0.2522(12) 0.9170(16) 0.231(9) Uani 0.608(8) 1 d D U P B 1
C30 C 0.0894(4) 0.3613(4) 0.4771(4) 0.0804(19) Uani 1 1 d . . . . .
C18 C 0.4698(4) 0.5056(4) 0.5756(4) 0.086(2) Uani 1 1 d . . . . .
H3 H 0.507324 0.458991 0.611016 0.166(8) Uani 1 1 calc R . . . .
C19 C 0.2424(4) 0.2778(6) 0.2831(4) 0.122(3) Uani 1 1 d . . . . .
H38 H 0.304524 0.260086 0.331023 0.194(10) Uani 1 1 calc R . . . .
C1 C 0.1677(4) 0.1495(5) 0.4272(5) 0.115(3) Uani 1 1 d . . . . .
H19 H 0.103628 0.167935 0.384565 0.205(11) Uani 1 1 calc R . . . .
C4 C 0.3286(5) 0.1032(5) 0.5318(5) 0.130(3) Uani 1 1 d . . . . .
H16 H 0.393466 0.085636 0.573133 0.234(15) Uani 1 1 calc R . . . .
C12 C 0.3441(4) 0.4241(4) 0.4933(4) 0.0763(17) Uani 1 1 d . . . . .
C5 C 0.3089(4) 0.1777(4) 0.5143(4) 0.088(2) Uani 1 1 d . . . . .
C6 C 0.3731(4) 0.2386(4) 0.5483(4) 0.0796(18) Uani 1 1 d . . . . .
C7 C 0.4615(5) 0.2277(5) 0.6185(4) 0.097(2) Uani 1 1 d . . . . .
C39 C 0.4091(5) 0.4339(5) 0.7512(4) 0.171(4) Uani 0.526(8) 1 d D U P A 1
C26 C -0.0915(6) 0.3044(6) 0.1527(5) 0.126(4) Uani 1 1 d . . . . .
H30 H -0.058493 0.264329 0.135094 0.192(12) Uani 1 1 calc R . . . .
C20 C 0.2283(5) 0.2808(6) 0.2024(5) 0.135(3) Uani 1 1 d . . . . .
H37 H 0.278777 0.266968 0.188599 0.240(13) Uani 1 1 calc R . . . .
C13 C 0.3851(4) 0.4960(4) 0.5129(4) 0.0827(19) Uani 1 1 d . . . . .
C40 C 0.4723(5) 0.3645(5) 0.7789(4) 0.161(4) Uani 0.526(8) 1 d D U P A 1
C25 C -0.0481(4) 0.3460(5) 0.2192(4) 0.100(2) Uani 1 1 d . . . . .
C22 C 0.0877(4) 0.3197(4) 0.1636(4) 0.100(2) Uani 1 1 d . . . . .
H35 H 0.025232 0.338185 0.117065 0.142(7) Uani 1 1 calc R . . . .
C21 C 0.1484(5) 0.3017(5) 0.1413(4) 0.118(3) Uani 1 1 d . . . . .
H36 H 0.133824 0.303878 0.078048 0.204(12) Uani 1 1 calc R . . . .
C15 C 0.3732(6) 0.6256(5) 0.4844(6) 0.135(3) Uani 1 1 d . . . . .
H5A H 0.334627 0.672477 0.450562 0.205(11) Uani 1 1 calc R . . . .
C31 C 0.0488(5) 0.3866(4) 0.5262(4) 0.097(2) Uani 1 1 d . . . . .
C41 C 0.5385(5) 0.3664(6) 0.8698(4) 0.160(4) Uani 0.526(8) 1 d D U P A 1
C17 C 0.5048(5) 0.5772(6) 0.5914(5) 0.115(3) Uani 1 1 d . . . . .
C2 C 0.1822(5) 0.0753(5) 0.4438(6) 0.136(3) Uani 1 1 d . . . . .
H18 H 0.129851 0.036251 0.416716 0.197(10) Uani 1 1 calc R . . . .
C11 C 0.6028(5) 0.2607(7) 0.6787(6) 0.143(4) Uani 1 1 d . . . . .
H14 H 0.652371 0.293778 0.677174 0.220(13) Uani 1 1 calc R . . . .
C16 C 0.4547(6) 0.6367(4) 0.5426(6) 0.120(3) Uani 1 1 d . . . . .
H4 H 0.482170 0.691418 0.552134 0.200(10) Uani 1 1 calc R . . . .
C14 C 0.3376(4) 0.5562(5) 0.4668(4) 0.107(2) Uani 1 1 d . . . . .
H6 H 0.273025 0.548367 0.417298 0.138(6) Uani 1 1 calc R . . . .
C36 C -0.0370(5) 0.4041(5) 0.4899(4) 0.107(2) Uani 1 1 d . . . . .
H21 H -0.077323 0.400146 0.424294 0.182(9) Uani 1 1 calc R . . . .
C8 C 0.4772(5) 0.1800(5) 0.6837(6) 0.138(4) Uani 1 1 d . . . . .
H11 H 0.425264 0.150008 0.684431 0.197(10) Uani 1 1 calc R . . . .
C44 C 0.8615(7) 0.3930(6) 0.9193(5) 0.108(3) Uani 0.608(8) 1 d D U P B 1
C3 C 0.2627(7) 0.0521(4) 0.4946(7) 0.156(4) Uani 1 1 d . . . . .
H17 H 0.276015 -0.006255 0.506274 0.229(13) Uani 1 1 calc R . . . .
C38 C 0.6318(7) 0.5416(7) 0.7003(7) 0.177(6) Uani 1 1 d . . . . .
H8A H 0.645009 0.497811 0.670263 0.212(13) Uani 1 1 calc R . . . .
H8B H 0.599162 0.520383 0.730444 0.29(2) Uani 1 1 calc R . . . .
H8C H 0.690220 0.566342 0.743865 0.254(16) Uani 1 1 calc R . . . .
C32 C 0.1026(5) 0.3925(7) 0.6117(5) 0.140(4) Uani 1 1 d . . . . .
H25 H 0.169464 0.377340 0.639590 0.171(9) Uani 1 1 calc R . . . .
C10 C 0.6249(6) 0.2144(7) 0.7419(7) 0.166(5) Uani 1 1 d . . . . .
H13 H 0.691055 0.208974 0.789016 0.221(12) Uani 1 1 calc R . . . .
C35 C -0.0711(7) 0.4272(6) 0.5402(6) 0.140(3) Uani 1 1 d . . . . .
C28 C -0.2205(6) 0.3650(9) 0.1325(8) 0.189(6) Uani 1 1 d . . . . .
H32 H -0.289025 0.373957 0.099113 0.30(2) Uani 1 1 calc R . . . .
C27 C -0.1841(6) 0.3137(9) 0.1040(5) 0.182(6) Uani 1 1 d . . . . .
H31 H -0.222064 0.282139 0.048830 0.29(2) Uani 1 1 calc R . . . .
C43 C 0.8915(8) 0.4528(5) 0.8778(5) 0.142(4) Uani 0.608(8) 1 d D U P B 1
C33 C 0.0685(8) 0.4176(7) 0.6583(4) 0.156(4) Uani 1 1 d . . . . .
H24 H 0.109347 0.423224 0.723623 0.262(16) Uani 1 1 calc R . . . .
C9 C 0.5591(8) 0.1723(7) 0.7459(5) 0.165(4) Uani 1 1 d . . . . .
H12 H 0.574003 0.135569 0.796632 0.32(2) Uani 1 1 calc R . . . .
C29 C -0.1693(6) 0.4065(8) 0.2050(8) 0.193(6) Uani 1 1 d . . . . .
H33 H -0.197386 0.448611 0.225634 0.284(18) Uani 1 1 calc R . . . .
C34 C -0.0168(6) 0.4360(6) 0.6238(6) 0.157(4) Uani 1 1 d . . . . .
H23 H -0.041809 0.457494 0.661954 0.233(10) Uani 1 1 calc R . . . .
C37 C -0.2069(7) 0.4400(9) 0.4292(8) 0.211(7) Uani 1 1 d . . . . .
H27A H -0.203766 0.384513 0.412480 0.236(14) Uani 1 1 calc R . . . .
H27B H -0.186877 0.476044 0.397005 0.83(3) Uani 1 1 calc R . . . .
H27C H -0.270845 0.452801 0.414268 0.267(17) Uani 1 1 calc R . . . .
C42 C 0.8572(8) 0.4381(6) 0.7857(5) 0.170(5) Uani 0.608(8) 1 d D U P B 1
N9A N 0.3610(8) 0.4130(10) 0.8202(7) 0.572(7) Uani 0.474(8) 1 d D U P A 2
S1A S 0.4338(8) 0.3711(11) 0.8910(7) 0.576(7) Uani 0.474(8) 1 d D U P A 2
O6A O 0.4527(14) 0.3945(17) 0.9700(9) 0.585(12) Uani 0.474(8) 1 d D U P A 2
O5A O 0.4382(15) 0.2948(9) 0.8745(17) 0.582(15) Uani 0.474(8) 1 d D U P A 2
C39A C 0.5265(7) 0.3920(7) 0.8790(6) 0.578(7) Uani 0.474(8) 1 d D U P A 2
S2A S 0.3376(7) 0.4033(10) 0.7288(8) 0.578(7) Uani 0.474(8) 1 d D U P A 2
F1A F 0.5509(10) 0.3331(7) 0.8542(8) 0.580(13) Uani 0.474(8) 1 d D U P A 2
F2A F 0.5907(11) 0.4165(11) 0.9488(8) 0.584(15) Uani 0.474(8) 1 d D U P A 2
C40A C 0.5083(7) 0.4554(6) 0.8131(6) 0.577(7) Uani 0.474(8) 1 d D U P A 2
O8A O 0.2724(11) 0.4562(12) 0.6792(14) 0.586(16) Uani 0.474(8) 1 d D U P A 2
O7A O 0.3287(15) 0.3298(8) 0.7056(14) 0.590(15) Uani 0.474(8) 1 d D U P A 2
C41A C 0.4334(7) 0.4373(7) 0.7287(6) 0.578(7) Uani 0.474(8) 1 d D U P A 2
F4A F 0.4931(13) 0.5168(8) 0.8416(11) 0.571(13) Uani 0.474(8) 1 d D U P A 2
F3A F 0.5791(7) 0.4609(10) 0.8074(9) 0.584(12) Uani 0.474(8) 1 d D U P A 2
F5A F 0.4625(9) 0.3829(8) 0.6958(7) 0.578(12) Uani 0.474(8) 1 d D U P A 2
F6A F 0.4149(13) 0.4946(9) 0.6786(10) 0.583(15) Uani 0.474(8) 1 d D U P A 2
N10A N 0.9317(16) 0.3033(14) 0.8520(13) 0.245(6) Uani 0.392(8) 1 d D U P B 2
S4A S 0.8886(17) 0.3507(13) 0.7704(14) 0.240(6) Uani 0.392(8) 1 d D U P B 2
O11A O 0.8016(18) 0.341(2) 0.714(2) 0.258(12) Uani 0.392(8) 1 d D U P B 2
O12A O 0.956(2) 0.343(3) 0.753(2) 0.244(9) Uani 0.392(8) 1 d D U P B 2
C44A C 0.8946(15) 0.4450(12) 0.8037(13) 0.231(5) Uani 0.392(8) 1 d D U P B 2
S3A S 0.8873(17) 0.3074(13) 0.9085(14) 0.239(6) Uani 0.392(8) 1 d D U P B 2
F11A F 0.835(2) 0.487(2) 0.7401(19) 0.236(11) Uani 0.392(8) 1 d D U P B 2
F12A F 0.9705(17) 0.471(2) 0.815(2) 0.223(9) Uani 0.392(8) 1 d D U P B 2
C43A C 0.8709(15) 0.4588(13) 0.8725(12) 0.232(5) Uani 0.392(8) 1 d D U P B 2
O9A O 0.7973(16) 0.314(2) 0.878(2) 0.242(10) Uani 0.392(8) 1 d D U P B 2
O10A O 0.934(3) 0.2734(19) 0.9878(17) 0.221(10) Uani 0.392(8) 1 d D U P B 2
C42A C 0.9099(16) 0.4027(12) 0.9433(13) 0.233(5) Uani 0.392(8) 1 d D U P B 2
F9A F 0.7874(16) 0.458(3) 0.846(2) 0.233(9) Uani 0.392(8) 1 d D U P B 2
F10A F 0.906(3) 0.5230(16) 0.903(3) 0.227(10) Uani 0.392(8) 1 d D U P B 2
F8A F 0.9977(16) 0.410(2) 0.982(2) 0.234(10) Uani 0.392(8) 1 d D U P B 2
F7A F 0.880(2) 0.416(2) 0.9949(18) 0.236(9) Uani 0.392(8) 1 d D U P B 2

loop_
_atom_site_aniso_label
_atom_site_aniso_U_11
_atom_site_aniso_U_22
_atom_site_aniso_U_33
_atom_site_aniso_U_23
_atom_site_aniso_U_13
_atom_site_aniso_U_12
Fe1 0.067(2) 0.091(4) 0.073(2) 0.009(2) 0.0236(19) 0.009(2)
S1 0.168(7) 0.186(8) 0.177(7) 0.005(8) 0.097(5) 0.033(7)
S2 0.179(8) 0.179(8) 0.167(7) 0.009(7) 0.095(6) 0.024(7)
S4 0.132(10) 0.097(11) 0.138(9) -0.011(11) 0.046(10) -0.017(10)
S3 0.159(12) 0.214(15) 0.122(10) -0.027(12) 0.029(10) 0.014(14)
F5 0.185(13) 0.174(13) 0.205(14) 0.032(13) 0.090(10) 0.007(11)
F6 0.170(13) 0.163(12) 0.220(14) 0.037(12) 0.097(11) 0.033(10)
F1 0.149(11) 0.168(12) 0.210(14) 0.044(12) 0.095(10) 0.060(9)
F4 0.175(13) 0.177(12) 0.249(15) -0.008(13) 0.111(11) 0.015(10)
F3 0.164(10) 0.158(15) 0.167(9) 0.001(11) 0.106(7) 0.031(11)
F2 0.187(13) 0.242(18) 0.153(9) 0.024(12) 0.087(8) 0.039(13)
F11 0.210(16) 0.166(19) 0.101(7) -0.023(10) 0.074(8) -0.022(16)
O1 0.088(5) 0.084(6) 0.087(4) -0.001(4) 0.035(4) -0.006(5)
O2 0.089(5) 0.112(7) 0.076(4) -0.001(5) 0.030(4) -0.001(5)
O6 0.161(11) 0.178(13) 0.188(13) -0.018(12) 0.099(9) 0.033(10)
F12 0.146(9) 0.20(2) 0.197(16) -0.032(16) 0.082(9) 0.010(12)
O5 0.166(13) 0.191(13) 0.226(15) 0.021(12) 0.097(11) 0.044(11)
N6 0.062(2) 0.082(3) 0.072(3) 0.005(2) 0.0249(19) 0.005(2)
O8 0.179(12) 0.174(12) 0.153(11) 0.025(11) 0.106(9) 0.036(10)
N5 0.086(3) 0.116(4) 0.081(3) 0.006(3) 0.043(2) 0.025(3)
F9 0.204(10) 0.151(19) 0.199(15) -0.072(15) 0.101(10) -0.065(12)
N2 0.060(2) 0.080(4) 0.078(3) 0.011(3) 0.017(2) -0.001(3)
O4 0.132(9) 0.128(11) 0.225(13) -0.024(10) 0.059(9) -0.043(9)
N1 0.076(3) 0.083(4) 0.091(3) 0.008(3) 0.026(2) -0.008(3)
F8 0.216(12) 0.35(4) 0.164(17) 0.08(2) 0.044(13) 0.143(17)
N7 0.072(3) 0.095(4) 0.097(3) 0.016(3) 0.037(2) 0.021(3)
H2 0.092(8) 0.187(18) 0.163(11) 0.018(12) 0.077(8) 0.057(10)
F10 0.33(2) 0.082(10) 0.202(17) 0.015(11) 0.141(16) 0.037(13)
O7 0.218(15) 0.227(18) 0.187(11) -0.002(14) 0.063(10) 0.016(14)
N4 0.083(4) 0.146(6) 0.110(4) 0.013(4) 0.029(3) -0.003(4)
O3 0.223(8) 0.239(16) 0.240(8) 0.035(10) 0.194(6) 0.079(10)
N3 0.063(3) 0.085(4) 0.102(3) 0.008(3) 0.024(2) -0.007(3)
H1 0.077(9) 0.094(12) 0.148(13) 0.035(10) -0.019(9) -0.007(9)
O9 0.140(10) 0.34(3) 0.148(15) 0.02(2) 0.045(10) 0.057(15)
O10 0.184(16) 0.29(3) 0.126(10) -0.003(12) 0.040(10) 0.091(19)
O11 0.142(10) 0.160(18) 0.140(13) 0.035(13) 0.014(10) 0.048(11)
F7 0.41(2) 0.225(19) 0.146(13) 0.061(14) 0.145(14) 0.003(19)
N9 0.188(7) 0.183(8) 0.167(6) 0.000(7) 0.097(5) 0.026(6)
C24 0.066(3) 0.081(5) 0.080(4) 0.014(3) 0.028(3) 0.008(3)
C23 0.087(4) 0.062(4) 0.067(3) 0.007(3) 0.029(3) -0.005(4)
N8 0.082(4) 0.156(7) 0.165(5) 0.029(5) 0.041(4) 0.033(4)
N10 0.110(7) 0.166(10) 0.139(7) -0.054(6) 0.011(5) 0.004(7)
O12 0.255(16) 0.134(15) 0.346(19) 0.061(17) 0.180(15) -0.012(14)
C30 0.085(4) 0.078(5) 0.076(4) 0.002(3) 0.038(3) 0.010(4)
C18 0.077(4) 0.074(6) 0.106(5) 0.002(4) 0.042(3) -0.004(4)
H3 0.164(16) 0.15(2) 0.161(15) 0.000(14) 0.063(12) -0.047(15)
C19 0.112(5) 0.168(9) 0.097(5) 0.012(5) 0.060(4) 0.036(6)
H38 0.128(11) 0.32(3) 0.145(12) 0.043(15) 0.077(9) 0.112(15)
C1 0.079(5) 0.092(7) 0.136(6) -0.006(5) 0.022(4) -0.019(5)
H19 0.066(10) 0.157(18) 0.26(2) 0.048(17) -0.024(12) -0.028(11)
C4 0.109(6) 0.076(6) 0.153(7) 0.023(6) 0.022(5) -0.005(6)
H16 0.161(18) 0.097(16) 0.28(3) 0.055(17) -0.017(19) -0.018(15)
C12 0.077(4) 0.064(5) 0.083(4) 0.013(4) 0.036(3) -0.001(4)
C5 0.080(4) 0.075(5) 0.093(4) 0.006(4) 0.030(3) -0.006(4)
C6 0.067(4) 0.075(5) 0.072(3) 0.014(4) 0.015(3) 0.006(4)
C7 0.087(5) 0.085(5) 0.087(4) 0.008(4) 0.016(4) -0.001(4)
C39 0.167(7) 0.190(8) 0.172(6) 0.014(7) 0.094(5) 0.035(6)
C26 0.110(7) 0.147(9) 0.087(5) 0.016(6) 0.021(5) -0.028(6)
H30 0.107(14) 0.29(4) 0.129(14) -0.007(17) 0.020(11) -0.039(17)
C20 0.151(6) 0.141(8) 0.146(6) -0.002(6) 0.098(5) 0.039(6)
H37 0.25(2) 0.34(4) 0.186(15) 0.044(19) 0.152(13) 0.09(2)
C13 0.089(4) 0.076(5) 0.089(4) 0.001(4) 0.048(3) 0.001(4)
C40 0.165(7) 0.175(8) 0.177(6) 0.002(7) 0.110(5) 0.031(6)
C25 0.063(4) 0.122(7) 0.087(4) 0.022(5) 0.015(3) -0.002(5)
C22 0.109(5) 0.100(6) 0.085(4) 0.006(4) 0.042(4) -0.009(5)
H35 0.112(11) 0.188(19) 0.079(9) 0.031(10) 0.008(8) -0.007(12)
C21 0.147(6) 0.132(8) 0.087(4) 0.004(5) 0.067(4) 0.024(6)
H36 0.182(15) 0.34(4) 0.094(10) 0.013(15) 0.069(10) 0.065(19)
C15 0.138(7) 0.098(8) 0.170(7) 0.025(7) 0.075(6) 0.012(7)
H5A 0.21(2) 0.078(13) 0.26(3) 0.050(15) 0.058(18) 0.046(15)
C31 0.114(5) 0.085(5) 0.103(4) 0.007(4) 0.061(4) 0.009(5)
C41 0.161(7) 0.165(8) 0.180(6) 0.017(7) 0.102(5) 0.028(6)
C17 0.099(5) 0.125(8) 0.128(5) -0.035(6) 0.060(4) -0.037(6)
C2 0.100(6) 0.106(8) 0.163(8) 0.001(7) 0.034(5) -0.030(6)
H18 0.175(17) 0.122(16) 0.24(2) -0.017(15) 0.059(15) -0.101(14)
C11 0.076(6) 0.169(11) 0.144(7) 0.001(7) 0.022(6) -0.006(6)
H14 0.119(14) 0.32(4) 0.187(18) 0.05(2) 0.046(13) -0.054(18)
C16 0.120(6) 0.074(6) 0.163(7) -0.006(6) 0.066(5) -0.012(6)
H4 0.20(2) 0.15(2) 0.23(2) 0.025(18) 0.083(17) -0.031(18)
C14 0.116(6) 0.074(6) 0.120(5) 0.018(5) 0.048(4) 0.002(5)
H6 0.109(11) 0.098(13) 0.178(15) 0.034(12) 0.045(10) 0.007(11)
C36 0.126(6) 0.085(6) 0.128(5) -0.003(5) 0.075(4) -0.003(5)
H21 0.122(12) 0.24(3) 0.195(17) -0.001(18) 0.085(11) 0.043(15)
C8 0.112(7) 0.113(8) 0.126(7) 0.043(6) 0.009(6) -0.004(6)
H11 0.168(19) 0.18(2) 0.202(18) 0.098(16) 0.055(15) -0.009(17)
C44 0.134(7) 0.100(8) 0.086(5) 0.009(6) 0.051(5) 0.015(7)
C3 0.148(8) 0.070(6) 0.193(9) 0.019(7) 0.039(7) -0.037(7)
H17 0.22(2) 0.068(13) 0.32(3) 0.026(17) 0.06(2) 0.020(16)
C38 0.154(11) 0.121(10) 0.164(11) 0.010(9) 0.005(9) -0.024(10)
H8A 0.140(14) 0.27(4) 0.23(2) -0.03(2) 0.088(14) 0.05(2)
H8B 0.20(3) 0.31(5) 0.22(3) 0.04(3) -0.02(2) -0.05(3)
H8C 0.16(2) 0.17(2) 0.28(3) -0.07(2) -0.02(2) -0.014(19)
C32 0.179(8) 0.166(10) 0.088(5) -0.017(6) 0.076(5) -0.018(8)
H25 0.240(19) 0.182(19) 0.089(9) 0.014(11) 0.078(10) 0.088(18)
C10 0.103(7) 0.143(10) 0.165(9) 0.049(8) -0.003(7) 0.022(7)
H13 0.121(15) 0.21(3) 0.19(2) -0.007(18) -0.038(14) 0.007(17)
C35 0.192(6) 0.123(8) 0.180(6) 0.011(6) 0.148(5) 0.017(7)
C28 0.114(9) 0.251(17) 0.168(10) 0.059(11) 0.041(7) 0.034(10)
H32 0.065(10) 0.52(6) 0.23(2) 0.14(3) 0.010(13) 0.03(2)
C27 0.104(7) 0.281(17) 0.098(6) 0.052(8) 0.000(5) -0.050(9)
H31 0.16(2) 0.47(6) 0.147(19) -0.06(3) -0.005(17) -0.09(3)
C43 0.204(9) 0.104(9) 0.136(7) 0.030(7) 0.096(7) 0.030(9)
C33 0.240(9) 0.159(10) 0.115(5) 0.000(6) 0.122(5) 0.017(8)
H24 0.32(3) 0.30(4) 0.147(17) 0.01(2) 0.101(19) 0.10(3)
C9 0.145(9) 0.166(11) 0.102(6) 0.046(6) -0.003(6) 0.035(8)
H12 0.30(4) 0.21(3) 0.25(3) 0.12(2) 0.00(3) 0.02(3)
C29 0.076(6) 0.259(17) 0.201(11) 0.071(11) 0.033(6) 0.048(8)
H33 0.17(2) 0.42(5) 0.23(2) 0.01(3) 0.073(17) 0.16(2)
C34 0.194(8) 0.162(10) 0.162(7) 0.008(7) 0.125(6) 0.034(8)
H23 0.315(16) 0.28(3) 0.243(12) 0.008(18) 0.240(10) 0.02(2)
C37 0.265(13) 0.26(2) 0.176(8) 0.025(11) 0.157(7) 0.006(14)
H27A 0.229(18) 0.28(4) 0.27(2) 0.05(2) 0.175(14) 0.09(2)
H27B 0.58(3) 1.05(7) 1.27(6) 1.01(4) 0.77(3) 0.72(3)
H27C 0.154(15) 0.41(5) 0.26(2) 0.13(3) 0.119(14) 0.13(2)
C42 0.204(10) 0.190(11) 0.125(7) 0.046(8) 0.087(7) 0.044(10)
N9A 0.299(10) 0.458(11) 0.739(10) 0.345(10) 0.080(9) 0.002(10)
S1A 0.305(10) 0.457(10) 0.738(10) 0.347(9) 0.075(9) 0.006(10)
O6A 0.31(2) 0.46(2) 0.739(15) 0.340(18) 0.068(16) 0.02(2)
O5A 0.30(2) 0.461(16) 0.75(2) 0.331(17) 0.06(2) 0.009(17)
C39A 0.307(9) 0.459(10) 0.736(10) 0.348(9) 0.073(9) 0.008(10)
S2A 0.310(10) 0.462(10) 0.738(10) 0.344(10) 0.080(9) 0.002(10)
F1A 0.32(2) 0.460(18) 0.73(2) 0.345(16) 0.074(17) 0.003(18)
F2A 0.327(19) 0.46(2) 0.729(18) 0.349(17) 0.073(19) 0.01(2)
C40A 0.311(9) 0.463(10) 0.736(10) 0.346(9) 0.081(9) -0.001(10)
O8A 0.327(18) 0.47(2) 0.74(2) 0.34(2) 0.09(2) 0.007(18)
O7A 0.31(2) 0.471(16) 0.75(2) 0.332(17) 0.07(2) 0.004(18)
C41A 0.317(9) 0.463(10) 0.734(10) 0.346(9) 0.082(9) 0.002(9)
F4A 0.31(2) 0.454(17) 0.74(2) 0.349(15) 0.087(18) -0.010(18)
F3A 0.317(15) 0.47(2) 0.74(2) 0.334(19) 0.087(14) 0.003(19)
F5A 0.339(19) 0.455(19) 0.73(2) 0.357(16) 0.093(16) 0.005(18)
F6A 0.33(2) 0.458(19) 0.73(2) 0.342(16) 0.078(19) 0.006(19)
N10A 0.311(9) 0.210(9) 0.229(8) 0.034(8) 0.145(7) 0.042(9)
S4A 0.303(8) 0.214(9) 0.228(8) 0.037(8) 0.148(7) 0.040(9)
O11A 0.296(13) 0.231(19) 0.258(18) 0.041(17) 0.144(13) 0.043(18)
O12A 0.299(14) 0.22(2) 0.244(16) 0.025(16) 0.152(11) 0.037(17)
C44A 0.298(8) 0.211(9) 0.216(8) 0.046(8) 0.150(6) 0.040(9)
S3A 0.310(9) 0.203(9) 0.224(8) 0.038(8) 0.146(7) 0.043(9)
F11A 0.289(16) 0.217(17) 0.213(14) 0.051(15) 0.131(14) 0.027(17)
F12A 0.290(12) 0.214(18) 0.203(16) 0.032(17) 0.149(12) 0.043(14)
C43A 0.303(8) 0.209(9) 0.217(7) 0.044(8) 0.153(6) 0.045(9)
O9A 0.314(12) 0.196(19) 0.223(18) 0.044(17) 0.136(12) 0.046(15)
O10A 0.294(18) 0.181(16) 0.221(13) 0.030(14) 0.152(13) 0.044(18)
C42A 0.306(8) 0.203(9) 0.219(8) 0.043(7) 0.150(7) 0.044(9)
F9A 0.307(11) 0.22(2) 0.212(16) 0.057(17) 0.157(11) 0.047(15)
F10A 0.311(18) 0.204(14) 0.213(16) 0.047(12) 0.164(15) 0.045(14)
F8A 0.300(12) 0.202(19) 0.220(17) 0.034(16) 0.143(12) 0.044(15)
F7A 0.308(16) 0.20(2) 0.228(13) 0.046(14) 0.155(10) 0.051(18)

loop_
_atom_type_symbol
_atom_type_description
_atom_type_scat_dispersion_real
_atom_type_scat_dispersion_imag
_atom_type_scat_source
C C 0.0064 0.0035 'Neutron Data Booklet, ILL Grenoble, France (2003) ISBN 0-9704143-7-4'
H H 0.0000 0.0000 'Neutron Data Booklet, ILL Grenoble, France (2003) ISBN 0-9704143-7-4'
F F 0.0307 0.0215 'Neutron Data Booklet, ILL Grenoble, France (2003) ISBN 0-9704143-7-4'
Fe Fe 0.2361 1.5553 'Neutron Data Booklet, ILL Grenoble, France (2003) ISBN 0-9704143-7-4'
N N 0.0116 0.0070 'Neutron Data Booklet, ILL Grenoble, France (2003) ISBN 0-9704143-7-4'
O O 0.0197 0.0128 'Neutron Data Booklet, ILL Grenoble, France (2003) ISBN 0-9704143-7-4'
S S 0.1933 0.2439 'Neutron Data Booklet, ILL Grenoble, France (2003) ISBN 0-9704143-7-4'

loop_
_geom_angle_atom_site_label_1
_geom_angle_atom_site_label_2
_geom_angle_atom_site_label_3
_geom_angle
_geom_angle_site_symmetry_1
_geom_angle_site_symmetry_3
_geom_angle_publ_flag
O1 Fe1 O2 94.5(4) . . ?
O1 Fe1 N6 97.8(3) . . ?
O1 Fe1 N5 96.4(3) . . ?
O1 Fe1 N2 74.1(3) . . ?
O1 Fe1 N1 147.6(3) . . ?
O2 Fe1 N5 147.3(3) . . ?
O2 Fe1 N1 91.9(3) . . ?
N6 Fe1 O2 74.3(3) . . ?
N6 Fe1 N5 73.6(2) . . ?
N6 Fe1 N2 170.7(3) . . ?
N6 Fe1 N1 114.6(3) . . ?
N2 Fe1 O2 101.5(3) . . ?
N2 Fe1 N5 111.1(3) . . ?
N2 Fe1 N1 73.5(2) . . ?
N1 Fe1 N5 95.2(3) . . ?
O6 S1 O5 121.9(10) . . ?
O6 S1 N9 115.0(9) . . ?
O6 S1 C39 108.1(10) . . ?
O5 S1 N9 113.2(11) . . ?
O5 S1 C39 91.5(10) . . ?
N9 S1 C39 101.7(6) . . ?
O8 S2 N9 108.8(9) . . ?
O8 S2 C41 104.8(9) . . ?
O7 S2 O8 119.0(9) . . ?
O7 S2 N9 111.3(9) . . ?
O7 S2 C41 108.3(8) . . ?
N9 S2 C41 103.2(6) . . ?
O11 S4 N10 117.0(12) . . ?
O11 S4 C44 105.5(11) . . ?
N10 S4 C44 101.9(6) . . ?
O12 S4 O11 122.9(12) . . ?
O12 S4 N10 100.0(13) . . ?
O12 S4 C44 107.4(13) . . ?
O9 S3 O10 117.7(13) . . ?
O9 S3 N10 119.4(14) . . ?
O9 S3 C42 99.0(15) . . ?
O10 S3 N10 115.5(14) . . ?
O10 S3 C42 97.3(13) . . ?
N10 S3 C42 101.0(7) . . ?
C12 O1 Fe1 116.9(6) . . ?
C30 O2 Fe1 115.4(6) . . ?
N7 N6 Fe1 113.9(3) . . ?
C24 N6 Fe1 122.0(4) . . ?
C24 N6 N7 123.7(4) . . ?
C23 N5 Fe1 116.4(4) . . ?
C19 N5 Fe1 123.5(4) . . ?
C19 N5 C23 119.4(5) . . ?
N3 N2 Fe1 114.8(4) . . ?
C6 N2 Fe1 121.7(5) . . ?
C6 N2 N3 122.6(5) . . ?
C17 O4 C38 121.0(13) . . ?
C1 N1 Fe1 122.7(5) . . ?
C1 N1 C5 120.5(6) . . ?
C5 N1 Fe1 116.6(5) . . ?
H2 N7 N6 117.2(9) . . ?
H2 N7 C30 127.3(10) . . ?
C30 N7 N6 115.1(5) . . ?
C7 N4 C11 118.7(7) . . ?
C37 O3 C35 116.5(9) . . ?
H1 N3 N2 116.6(10) . . ?
H1 N3 C12 128.8(11) . . ?
C12 N3 N2 114.4(5) . . ?
S1 N9 S2 121.7(7) . . ?
N6 C24 C23 112.9(5) . . ?
N6 C24 C25 124.6(6) . . ?
C25 C24 C23 122.6(6) . . ?
N5 C23 C24 114.3(5) . . ?
N5 C23 C22 119.7(6) . . ?
C22 C23 C24 125.7(6) . . ?
C29 N8 C25 124.3(9) . . ?
S3 N10 S4 117.7(7) . . ?
O2 C30 N7 120.6(6) . . ?
O2 C30 C31 122.0(7) . . ?
N7 C30 C31 117.4(6) . . ?
H3 C18 C13 120.7 . . ?
H3 C18 C17 120.7 . . ?
C13 C18 C17 118.6(7) . . ?
N5 C19 C20 123.0(6) . . ?
H38 C19 N5 118.5 . . ?
H38 C19 C20 118.5 . . ?
N1 C1 C2 122.1(6) . . ?
H19 C1 N1 119.0 . . ?
H19 C1 C2 119.0 . . ?
H16 C4 C5 120.9 . . ?
H16 C4 C3 120.9 . . ?
C3 C4 C5 118.1(7) . . ?
O1 C12 N3 119.5(7) . . ?
O1 C12 C13 120.5(7) . . ?
N3 C12 C13 120.0(6) . . ?
N1 C5 C4 120.4(7) . . ?
N1 C5 C6 115.4(6) . . ?
C4 C5 C6 124.2(6) . . ?
N2 C6 C5 112.0(5) . . ?
N2 C6 C7 125.3(7) . . ?
C5 C6 C7 122.7(7) . . ?
N4 C7 C6 116.0(6) . . ?
N4 C7 C8 122.4(6) . . ?
C8 C7 C6 121.5(7) . . ?
F1 C39 S1 110.0(7) . . ?
F1 C39 C40 106.5(7) . . ?
F2 C39 S1 111.0(7) . . ?
F2 C39 F1 110.4(8) . . ?
F2 C39 C40 107.0(8) . . ?
C40 C39 S1 111.8(6) . . ?
H30 C26 C25 120.5 . . ?
H30 C26 C27 120.5 . . ?
C25 C26 C27 119.0(10) . . ?
H37 C20 C19 120.9 . . ?
H37 C20 C21 120.9 . . ?
C21 C20 C19 118.2(6) . . ?
C18 C13 C12 122.0(7) . . ?
C14 C13 C18 120.3(7) . . ?
C14 C13 C12 117.8(6) . . ?
F4 C40 F3 111.2(8) . . ?
F4 C40 C39 107.3(7) . . ?
F4 C40 C41 110.7(8) . . ?
F3 C40 C39 106.4(7) . . ?
F3 C40 C41 108.5(7) . . ?
C41 C40 C39 112.7(6) . . ?
N8 C25 C24 116.4(7) . . ?
C26 C25 C24 121.7(9) . . ?
C26 C25 N8 121.3(7) . . ?
H35 C22 C23 119.1 . . ?
H35 C22 C21 119.1 . . ?
C21 C22 C23 121.8(6) . . ?
C22 C21 C20 117.7(6) . . ?
H36 C21 C20 121.2 . . ?
H36 C21 C22 121.2 . . ?
H5A C15 C16 119.2 . . ?
H5A C15 C14 119.2 . . ?
C16 C15 C14 121.5(8) . . ?
C36 C31 C30 121.6(6) . . ?
C36 C31 C32 121.4(7) . . ?
C32 C31 C30 117.0(7) . . ?
F5 C41 S2 110.2(7) . . ?
F5 C41 C40 106.6(7) . . ?
F6 C41 S2 110.6(7) . . ?
F6 C41 F5 103.1(8) . . ?
F6 C41 C40 108.7(7) . . ?
C40 C41 S2 116.6(6) . . ?
O4 C17 C18 123.7(11) . . ?
O4 C17 C16 116.9(11) . . ?
C18 C17 C16 119.2(7) . . ?
H18 C2 C1 120.6 . . ?
H18 C2 C3 120.6 . . ?
C3 C2 C1 118.8(7) . . ?
N4 C11 C10 123.2(8) . . ?
H14 C11 N4 118.4 . . ?
H14 C11 C10 118.4 . . ?
C15 C16 C17 120.4(8) . . ?
H4 C16 C15 119.8 . . ?
H4 C16 C17 119.8 . . ?
C15 C14 C13 119.8(6) . . ?
H6 C14 C13 120.1 . . ?
H6 C14 C15 120.1 . . ?
C31 C36 C35 118.5(7) . . ?
H21 C36 C31 120.7 . . ?
H21 C36 C35 120.7 . . ?
H11 C8 C7 120.6 . . ?
H11 C8 C9 120.6 . . ?
C9 C8 C7 118.8(8) . . ?
F11 C44 S4 110.1(8) . . ?
F11 C44 C43 105.1(11) . . ?
F12 C44 S4 111.4(9) . . ?
F12 C44 F11 106.0(10) . . ?
F12 C44 C43 111.3(13) . . ?
C43 C44 S4 112.6(7) . . ?
C2 C3 C4 119.9(7) . . ?
H17 C3 C4 120.0 . . ?
H17 C3 C2 120.0 . . ?
H8A C38 O4 109.5 . . ?
H8B C38 O4 109.5 . . ?
H8B C38 H8A 109.5 . . ?
H8B C38 H8C 109.5 . . ?
H8C C38 O4 109.5 . . ?
H8C C38 H8A 109.5 . . ?
H25 C32 C31 120.6 . . ?
H25 C32 C33 120.6 . . ?
C33 C32 C31 118.8(8) . . ?
C11 C10 C9 118.7(7) . . ?
H13 C10 C11 120.6 . . ?
H13 C10 C9 120.6 . . ?
O3 C35 C36 123.2(9) . . ?
O3 C35 C34 117.0(9) . . ?
C34 C35 C36 119.5(9) . . ?
H32 C28 C27 119.4 . . ?
H32 C28 C29 119.4 . . ?
C27 C28 C29 121.1(8) . . ?
C28 C27 C26 116.2(10) . . ?
H31 C27 C26 121.9 . . ?
H31 C27 C28 121.9 . . ?
F9 C43 C44 109.2(12) . . ?
F9 C43 C42 109.6(10) . . ?
F10 C43 F9 110.8(11) . . ?
F10 C43 C44 105.3(14) . . ?
F10 C43 C42 109.0(14) . . ?
C42 C43 C44 112.8(7) . . ?
C32 C33 C34 121.3(7) . . ?
H24 C33 C32 119.3 . . ?
H24 C33 C34 119.3 . . ?
C8 C9 C10 118.0(8) . . ?
H12 C9 C8 121.0 . . ?
H12 C9 C10 121.0 . . ?
N8 C29 C28 117.8(11) . . ?
H33 C29 N8 121.1 . . ?
H33 C29 C28 121.1 . . ?
C33 C34 C35 120.4(7) . . ?
H23 C34 C35 119.8 . . ?
H23 C34 C33 119.8 . . ?
H27A C37 O3 109.5 . . ?
H27B C37 O3 109.5 . . ?
H27B C37 H27A 109.5 . . ?
H27C C37 O3 109.5 . . ?
H27C C37 H27A 109.5 . . ?
H27C C37 H27B 109.5 . . ?
F8 C42 S3 108.4(8) . . ?
F8 C42 C43 106.5(9) . . ?
F7 C42 S3 111.4(9) . . ?
F7 C42 F8 105.2(9) . . ?
F7 C42 C43 110.2(9) . . ?
C43 C42 S3 114.6(6) . . ?
S1A N9A S2A 123.7(11) . . ?
N9A S1A C39A 103.3(8) . . ?
O6A S1A N9A 115.3(13) . . ?
O6A S1A O5A 120.6(13) . . ?
O6A S1A C39A 107.4(12) . . ?
O5A S1A N9A 113.9(12) . . ?
O5A S1A C39A 91.4(12) . . ?
F1A C39A S1A 110.6(10) . . ?
F1A C39A F2A 109.9(11) . . ?
F1A C39A C40A 106.8(8) . . ?
F2A C39A S1A 110.5(10) . . ?
F2A C39A C40A 105.9(10) . . ?
C40A C39A S1A 113.0(7) . . ?
N9A S2A C41A 102.3(8) . . ?
O8A S2A N9A 109.4(13) . . ?
O8A S2A C41A 103.9(12) . . ?
O7A S2A N9A 112.4(12) . . ?
O7A S2A O8A 120.2(12) . . ?
O7A S2A C41A 106.8(12) . . ?
C41A C40A C39A 113.1(8) . . ?
F4A C40A C39A 107.4(10) . . ?
F4A C40A C41A 110.4(10) . . ?
F4A C40A F3A 111.2(11) . . ?
F3A C40A C39A 105.8(9) . . ?
F3A C40A C41A 108.9(9) . . ?
C40A C41A S2A 115.0(8) . . ?
F5A C41A S2A 108.4(9) . . ?
F5A C41A C40A 106.3(8) . . ?
F6A C41A S2A 110.8(10) . . ?
F6A C41A C40A 110.8(10) . . ?
F6A C41A F5A 104.9(11) . . ?
S4A N10A S3A 116.5(17) . . ?
N10A S4A C44A 105.1(16) . . ?
O11A S4A N10A 119(2) . . ?
O11A S4A O12A 125(3) . . ?
O11A S4A C44A 104(2) . . ?
O12A S4A N10A 96(2) . . ?
O12A S4A C44A 105(2) . . ?
F11A C44A S4A 109(2) . . ?
F11A C44A C43A 103(2) . . ?
F12A C44A S4A 106(2) . . ?
F12A C44A F11A 104(2) . . ?
F12A C44A C43A 118(2) . . ?
C43A C44A S4A 116.3(17) . . ?
N10A S3A C42A 100.7(16) . . ?
O9A S3A N10A 124(2) . . ?
O9A S3A O10A 115(3) . . ?
O9A S3A C42A 94(2) . . ?
O10A S3A N10A 116(2) . . ?
O10A S3A C42A 96.9(19) . . ?
C42A C43A C44A 114.4(17) . . ?
F9A C43A C44A 113(2) . . ?
F9A C43A C42A 106(2) . . ?
F10A C43A C44A 104(2) . . ?
F10A C43A C42A 107(2) . . ?
F10A C43A F9A 113(3) . . ?
C43A C42A S3A 112.9(16) . . ?
F8A C42A S3A 106(2) . . ?
F8A C42A C43A 108(2) . . ?
F7A C42A S3A 109(2) . . ?
F7A C42A C43A 110(2) . . ?
F7A C42A F8A 111(2) . . ?

loop_
_geom_bond_atom_site_label_1
_geom_bond_atom_site_label_2
_geom_bond_distance
_geom_bond_site_symmetry_2
_geom_bond_publ_flag
Fe1 O1 2.086(10) . ?
Fe1 O2 2.131(9) . ?
Fe1 N6 2.093(6) . ?
Fe1 N5 2.166(6) . ?
Fe1 N2 2.113(6) . ?
Fe1 N1 2.147(7) . ?
S1 O6 1.395(13) . ?
S1 O5 1.418(13) . ?
S1 N9 1.552(10) . ?
S1 C39 1.826(11) . ?
S2 O8 1.448(14) . ?
S2 O7 1.392(10) . ?
S2 N9 1.564(12) . ?
S2 C41 1.792(11) . ?
S4 O11 1.409(14) . ?
S4 N10 1.594(12) . ?
S4 O12 1.388(15) . ?
S4 C44 1.807(12) . ?
S3 O9 1.429(16) . ?
S3 O10 1.431(14) . ?
S3 N10 1.589(13) . ?
S3 C42 1.813(13) . ?
F5 C41 1.386(11) . ?
F6 C41 1.359(10) . ?
F1 C39 1.321(11) . ?
F4 C40 1.314(10) . ?
F3 C40 1.322(11) . ?
F2 C39 1.311(10) . ?
F11 C44 1.362(11) . ?
O1 C12 1.263(9) . ?
O2 C30 1.207(9) . ?
F12 C44 1.327(13) . ?
N6 N7 1.358(6) . ?
N6 C24 1.293(7) . ?
N5 C23 1.349(7) . ?
N5 C19 1.314(8) . ?
F9 C43 1.324(13) . ?
N2 N3 1.358(7) . ?
N2 C6 1.280(8) . ?
O4 C17 1.291(14) . ?
O4 C38 1.329(19) . ?
N1 C1 1.309(8) . ?
N1 C5 1.333(8) . ?
F8 C42 1.380(13) . ?
N7 H2 1.075(18) . ?
N7 C30 1.353(7) . ?
F10 C43 1.301(13) . ?
N4 C7 1.314(9) . ?
N4 C11 1.340(9) . ?
O3 C35 1.377(14) . ?
O3 C37 1.339(17) . ?
N3 H1 1.006(18) . ?
N3 C12 1.342(8) . ?
F7 C42 1.329(12) . ?
C24 C23 1.486(9) . ?
C24 C25 1.471(9) . ?
C23 C22 1.378(8) . ?
N8 C25 1.339(10) . ?
N8 C29 1.286(10) . ?
C30 C31 1.490(9) . ?
C18 H3 1.0800 . ?
C18 C13 1.401(9) . ?
C18 C17 1.404(11) . ?
C19 H38 1.0800 . ?
C19 C20 1.404(10) . ?
C1 H19 1.0800 . ?
C1 C2 1.371(12) . ?
C4 H16 1.0800 . ?
C4 C5 1.389(11) . ?
C4 C3 1.387(12) . ?
C12 C13 1.448(9) . ?
C5 C6 1.490(10) . ?
C6 C7 1.494(9) . ?
C7 C8 1.404(11) . ?
C39 C40 1.595(9) . ?
C26 H30 1.0800 . ?
C26 C25 1.331(12) . ?
C26 C27 1.457(13) . ?
C20 H37 1.0800 . ?
C20 C21 1.377(10) . ?
C13 C14 1.391(10) . ?
C40 C41 1.526(8) . ?
C22 H35 1.0800 . ?
C22 C21 1.375(10) . ?
C21 H36 1.0800 . ?
C15 H5A 1.0800 . ?
C15 C16 1.340(12) . ?
C15 C14 1.372(12) . ?
C31 C36 1.376(10) . ?
C31 C32 1.411(10) . ?
C17 C16 1.412(12) . ?
C2 H18 1.0800 . ?
C2 C3 1.348(12) . ?
C11 H14 1.0800 . ?
C11 C10 1.342(14) . ?
C16 H4 1.0800 . ?
C14 H6 1.0800 . ?
C36 H21 1.0800 . ?
C36 C35 1.410(11) . ?
C8 H11 1.0800 . ?
C8 C9 1.361(12) . ?
C44 C43 1.568(13) . ?
C3 H17 1.0800 . ?
C38 H8A 1.0600 . ?
C38 H8B 1.0600 . ?
C38 H8C 1.0600 . ?
C32 H25 1.0800 . ?
C32 C33 1.359(12) . ?
C10 H13 1.0800 . ?
C10 C9 1.429(15) . ?
C35 C34 1.389(12) . ?
C28 H32 1.0800 . ?
C28 C27 1.380(18) . ?
C28 C29 1.424(19) . ?
C27 H31 1.0800 . ?
C43 C42 1.543(11) . ?
C33 H24 1.0800 . ?
C33 C34 1.375(13) . ?
C9 H12 1.0800 . ?
C29 H33 1.0800 . ?
C34 H23 1.0800 . ?
C37 H27A 1.0600 . ?
C37 H27B 1.0600 . ?
C37 H27C 1.0600 . ?
N9A S1A 1.529(15) . ?
N9A S2A 1.556(15) . ?
S1A O6A 1.410(17) . ?
S1A O5A 1.42(2) . ?
S1A C39A 1.816(14) . ?
C39A F1A 1.317(13) . ?
C39A F2A 1.325(13) . ?
C39A C40A 1.594(11) . ?
S2A O8A 1.442(18) . ?
S2A O7A 1.383(18) . ?
S2A C41A 1.818(14) . ?
C40A C41A 1.525(10) . ?
C40A F4A 1.315(14) . ?
C40A F3A 1.323(13) . ?
C41A F5A 1.389(14) . ?
C41A F6A 1.325(14) . ?
N10A S4A 1.58(2) . ?
N10A S3A 1.60(2) . ?
S4A O11A 1.40(2) . ?
S4A O12A 1.40(2) . ?
S4A C44A 1.80(2) . ?
C44A F11A 1.37(2) . ?
C44A F12A 1.35(2) . ?
C44A C43A 1.56(2) . ?
S3A O9A 1.42(2) . ?
S3A O10A 1.44(2) . ?
S3A C42A 1.82(2) . ?
C43A C42A 1.54(2) . ?
C43A F9A 1.32(2) . ?
C43A F10A 1.31(2) . ?
C42A F8A 1.38(2) . ?
C42A F7A 1.33(2) . ?

loop_
_geom_torsion_atom_site_label_1
_geom_torsion_atom_site_label_2
_geom_torsion_atom_site_label_3
_geom_torsion_atom_site_label_4
_geom_torsion
_geom_torsion_site_symmetry_1
_geom_torsion_site_symmetry_2
_geom_torsion_site_symmetry_3
_geom_torsion_site_symmetry_4
_geom_torsion_publ_flag
Fe1 O1 C12 N3 4.4(9) . . . . ?
Fe1 O1 C12 C13 -173.5(5) . . . . ?
Fe1 O2 C30 N7 9.0(11) . . . . ?
Fe1 O2 C30 C31 -173.9(6) . . . . ?
Fe1 N6 N7 H2 171.0(13) . . . . ?
Fe1 N6 N7 C30 -1.5(7) . . . . ?
Fe1 N6 C24 C23 -9.4(8) . . . . ?
Fe1 N6 C24 C25 170.5(6) . . . . ?
Fe1 N5 C23 C24 -7.5(7) . . . . ?
Fe1 N5 C23 C22 166.7(5) . . . . ?
Fe1 N5 C19 H38 13.1 . . . . ?
Fe1 N5 C19 C20 -166.9(7) . . . . ?
Fe1 N2 N3 H1 -179.3(14) . . . . ?
Fe1 N2 N3 C12 -3.2(6) . . . . ?
Fe1 N2 C6 C5 10.5(7) . . . . ?
Fe1 N2 C6 C7 -168.5(5) . . . . ?
Fe1 N1 C1 H19 -5.8 . . . . ?
Fe1 N1 C1 C2 174.2(7) . . . . ?
Fe1 N1 C5 C4 -172.3(6) . . . . ?
Fe1 N1 C5 C6 4.8(7) . . . . ?
S1 C39 C40 F4 68.2(10) . . . . ?
S1 C39 C40 F3 -172.8(7) . . . . ?
S1 C39 C40 C41 -53.9(9) . . . . ?
S4 C44 C43 F9 -67.8(11) . . . . ?
S4 C44 C43 F10 173.1(12) . . . . ?
S4 C44 C43 C42 54.2(11) . . . . ?
F1 C39 C40 F4 -171.7(10) . . . . ?
F1 C39 C40 F3 -52.7(10) . . . . ?
F1 C39 C40 C41 66.2(10) . . . . ?
F4 C40 C41 S2 -69.3(11) . . . . ?
F4 C40 C41 F5 167.1(9) . . . . ?
F4 C40 C41 F6 56.6(12) . . . . ?
F3 C40 C41 S2 168.4(9) . . . . ?
F3 C40 C41 F5 44.8(10) . . . . ?
F3 C40 C41 F6 -65.7(11) . . . . ?
F2 C39 C40 F4 -53.6(12) . . . . ?
F2 C39 C40 F3 65.4(11) . . . . ?
F2 C39 C40 C41 -175.7(9) . . . . ?
F11 C44 C43 F9 52.0(13) . . . . ?
F11 C44 C43 F10 -67.1(14) . . . . ?
F11 C44 C43 C42 174.0(10) . . . . ?
O1 C12 C13 C18 173.6(7) . . . . ?
O1 C12 C13 C14 -6.7(10) . . . . ?
O2 C30 C31 C36 -168.7(9) . . . . ?
O2 C30 C31 C32 11.8(12) . . . . ?
O6 S1 N9 S2 52.4(13) . . . . ?
O6 S1 C39 F1 175.6(9) . . . . ?
O6 S1 C39 F2 53.2(12) . . . . ?
O6 S1 C39 C40 -66.3(9) . . . . ?
F12 C44 C43 F9 166.2(11) . . . . ?
F12 C44 C43 F10 47.1(14) . . . . ?
F12 C44 C43 C42 -71.7(12) . . . . ?
O5 S1 N9 S2 -161.0(12) . . . . ?
O5 S1 C39 F1 51.3(10) . . . . ?
O5 S1 C39 F2 -71.2(12) . . . . ?
O5 S1 C39 C40 169.3(9) . . . . ?
N6 N7 C30 O2 -5.1(10) . . . . ?
N6 N7 C30 C31 177.6(6) . . . . ?
N6 C24 C23 N5 10.7(8) . . . . ?
N6 C24 C23 C22 -163.1(7) . . . . ?
N6 C24 C25 N8 26.5(11) . . . . ?
N6 C24 C25 C26 -144.9(8) . . . . ?
O8 S2 N9 S1 -51.2(12) . . . . ?
O8 S2 C41 F5 -172.1(9) . . . . ?
O8 S2 C41 F6 -58.8(11) . . . . ?
O8 S2 C41 C40 66.2(10) . . . . ?
N5 C23 C22 H35 -176.3 . . . . ?
N5 C23 C22 C21 3.7(11) . . . . ?
N5 C19 C20 H37 178.4 . . . . ?
N5 C19 C20 C21 -1.6(15) . . . . ?
F9 C43 C42 S3 67.7(14) . . . . ?
F9 C43 C42 F8 -172.5(14) . . . . ?
F9 C43 C42 F7 -58.9(16) . . . . ?
N2 N3 C12 O1 -0.7(9) . . . . ?
N2 N3 C12 C13 177.2(5) . . . . ?
N2 C6 C7 N4 -34.3(10) . . . . ?
N2 C6 C7 C8 142.5(9) . . . . ?
O4 C17 C16 C15 179.1(11) . . . . ?
O4 C17 C16 H4 -0.9 . . . . ?
N1 C1 C2 H18 177.5 . . . . ?
N1 C1 C2 C3 -2.5(15) . . . . ?
N1 C5 C6 N2 -9.7(8) . . . . ?
N1 C5 C6 C7 169.4(6) . . . . ?
N7 N6 C24 C23 178.3(5) . . . . ?
N7 N6 C24 C25 -1.9(11) . . . . ?
N7 C30 C31 C36 8.5(11) . . . . ?
N7 C30 C31 C32 -171.0(8) . . . . ?
H2 N7 C30 O2 -176.8(16) . . . . ?
H2 N7 C30 C31 6.0(17) . . . . ?
F10 C43 C42 S3 -170.8(13) . . . . ?
F10 C43 C42 F8 -51.1(16) . . . . ?
F10 C43 C42 F7 62.6(16) . . . . ?
O7 S2 N9 S1 175.7(10) . . . . ?
O7 S2 C41 F5 -44.1(11) . . . . ?
O7 S2 C41 F6 69.3(12) . . . . ?
O7 S2 C41 C40 -165.8(10) . . . . ?
N4 C7 C8 H11 176.6 . . . . ?
N4 C7 C8 C9 -3.4(15) . . . . ?
N4 C11 C10 H13 177.8 . . . . ?
N4 C11 C10 C9 -2.2(18) . . . . ?
O3 C35 C34 C33 -178.6(12) . . . . ?
O3 C35 C34 H23 1.4 . . . . ?
N3 N2 C6 C5 179.3(5) . . . . ?
N3 N2 C6 C7 0.3(10) . . . . ?
N3 C12 C13 C18 -4.3(9) . . . . ?
N3 C12 C13 C14 175.4(6) . . . . ?
H1 N3 C12 O1 174.8(16) . . . . ?
H1 N3 C12 C13 -7.3(18) . . . . ?
O9 S3 N10 S4 41.9(18) . . . . ?
O9 S3 C42 F8 173.2(13) . . . . ?
O9 S3 C42 F7 57.9(14) . . . . ?
O9 S3 C42 C43 -68.1(13) . . . . ?
O10 S3 N10 S4 -168.9(14) . . . . ?
O10 S3 C42 F8 53.6(15) . . . . ?
O10 S3 C42 F7 -61.7(15) . . . . ?
O10 S3 C42 C43 172.3(13) . . . . ?
O11 S4 N10 S3 -47.8(14) . . . . ?
O11 S4 C44 F11 -49.6(15) . . . . ?
O11 S4 C44 F12 -166.8(14) . . . . ?
O11 S4 C44 C43 67.3(12) . . . . ?
N9 S1 C39 F1 -62.8(9) . . . . ?
N9 S1 C39 F2 174.7(9) . . . . ?
N9 S1 C39 C40 55.2(9) . . . . ?
N9 S2 C41 F5 74.0(8) . . . . ?
N9 S2 C41 F6 -172.6(9) . . . . ?
N9 S2 C41 C40 -47.7(10) . . . . ?
C24 N6 N7 H2 -16.1(15) . . . . ?
C24 N6 N7 C30 171.4(6) . . . . ?
C24 C23 C22 H35 -2.8 . . . . ?
C24 C23 C22 C21 177.2(7) . . . . ?
C23 N5 C19 H38 -177.0 . . . . ?
C23 N5 C19 C20 3.0(13) . . . . ?
C23 C24 C25 N8 -153.7(7) . . . . ?
C23 C24 C25 C26 34.9(11) . . . . ?
C23 C22 C21 C20 -2.2(13) . . . . ?
C23 C22 C21 H36 177.8 . . . . ?
N10 S4 C44 F11 -172.3(12) . . . . ?
N10 S4 C44 F12 70.4(13) . . . . ?
N10 S4 C44 C43 -55.4(10) . . . . ?
N10 S3 C42 F8 -64.3(11) . . . . ?
N10 S3 C42 F7 -179.6(10) . . . . ?
N10 S3 C42 C43 54.4(10) . . . . ?
O12 S4 N10 S3 177.0(12) . . . . ?
O12 S4 C44 F11 83.1(16) . . . . ?
O12 S4 C44 F12 -34.2(17) . . . . ?
O12 S4 C44 C43 -160.0(13) . . . . ?
C30 C31 C36 H21 -0.4 . . . . ?
C30 C31 C36 C35 179.6(8) . . . . ?
C30 C31 C32 H25 -2.0 . . . . ?
C30 C31 C32 C33 178.0(9) . . . . ?
C18 C13 C14 C15 -1.8(11) . . . . ?
C18 C13 C14 H6 178.2 . . . . ?
C18 C17 C16 C15 3.3(14) . . . . ?
C18 C17 C16 H4 -176.7 . . . . ?
H3 C18 C13 C12 0.6 . . . . ?
H3 C18 C13 C14 -179.1 . . . . ?
H3 C18 C17 O4 2.9 . . . . ?
H3 C18 C17 C16 178.4 . . . . ?
C19 N5 C23 C24 -178.2(7) . . . . ?
C19 N5 C23 C22 -4.0(10) . . . . ?
C19 C20 C21 C22 1.1(14) . . . . ?
C19 C20 C21 H36 -178.9 . . . . ?
H38 C19 C20 H37 -1.6 . . . . ?
H38 C19 C20 C21 178.4 . . . . ?
C1 N1 C5 C4 2.4(11) . . . . ?
C1 N1 C5 C6 179.5(6) . . . . ?
C1 C2 C3 C4 2.8(17) . . . . ?
C1 C2 C3 H17 -177.2 . . . . ?
H19 C1 C2 H18 -2.5 . . . . ?
H19 C1 C2 C3 177.5 . . . . ?
C4 C5 C6 N2 167.3(8) . . . . ?
C4 C5 C6 C7 -13.7(11) . . . . ?
H16 C4 C5 N1 178.0 . . . . ?
H16 C4 C5 C6 1.2 . . . . ?
H16 C4 C3 C2 179.3 . . . . ?
H16 C4 C3 H17 -0.7 . . . . ?
C12 C13 C14 C15 178.5(7) . . . . ?
C12 C13 C14 H6 -1.5 . . . . ?
C5 N1 C1 H19 179.8 . . . . ?
C5 N1 C1 C2 -0.2(12) . . . . ?
C5 C4 C3 C2 -0.7(16) . . . . ?
C5 C4 C3 H17 179.3 . . . . ?
C5 C6 C7 N4 146.8(7) . . . . ?
C5 C6 C7 C8 -36.4(11) . . . . ?
C6 N2 N3 H1 11.2(15) . . . . ?
C6 N2 N3 C12 -172.7(6) . . . . ?
C6 C7 C8 H11 0.0 . . . . ?
C6 C7 C8 C9 -180.0(10) . . . . ?
C7 N4 C11 H14 179.9 . . . . ?
C7 N4 C11 C10 -0.1(16) . . . . ?
C7 C8 C9 C10 0.9(17) . . . . ?
C7 C8 C9 H12 -179.1 . . . . ?
C39 S1 N9 S2 -64.2(10) . . . . ?
C39 C40 C41 S2 50.8(10) . . . . ?
C39 C40 C41 F5 -72.8(9) . . . . ?
C39 C40 C41 F6 176.7(8) . . . . ?
H30 C26 C25 C24 -4.2 . . . . ?
H30 C26 C25 N8 -175.1 . . . . ?
H30 C26 C27 C28 178.7 . . . . ?
H30 C26 C27 H31 -1.3 . . . . ?
H37 C20 C21 C22 -178.9 . . . . ?
H37 C20 C21 H36 1.1 . . . . ?
C13 C18 C17 O4 -177.1(11) . . . . ?
C13 C18 C17 C16 -1.6(11) . . . . ?
C25 C24 C23 N5 -169.1(7) . . . . ?
C25 C24 C23 C22 17.1(11) . . . . ?
C25 N8 C29 C28 6.9(18) . . . . ?
C25 N8 C29 H33 -173.1 . . . . ?
C25 C26 C27 C28 -1.3(16) . . . . ?
C25 C26 C27 H31 178.7 . . . . ?
H35 C22 C21 C20 177.8 . . . . ?
H35 C22 C21 H36 -2.2 . . . . ?
H5A C15 C16 C17 175.8 . . . . ?
H5A C15 C16 H4 -4.3 . . . . ?
H5A C15 C14 C13 -176.5 . . . . ?
H5A C15 C14 H6 3.5 . . . . ?
C31 C36 C35 O3 177.7(11) . . . . ?
C31 C36 C35 C34 3.8(14) . . . . ?
C31 C32 C33 H24 -179.0 . . . . ?
C31 C32 C33 C34 1.0(17) . . . . ?
C41 S2 N9 S1 59.8(10) . . . . ?
C17 O4 C38 H8A 67.9 . . . . ?
C17 O4 C38 H8B -52.1 . . . . ?
C17 O4 C38 H8C -172.1 . . . . ?
C17 C18 C13 C12 -179.4(6) . . . . ?
C17 C18 C13 C14 0.9(10) . . . . ?
H18 C2 C3 C4 -177.2 . . . . ?
H18 C2 C3 H17 2.8 . . . . ?
C11 N4 C7 C6 179.7(8) . . . . ?
C11 N4 C7 C8 3.0(13) . . . . ?
C11 C10 C9 C8 1.7(19) . . . . ?
C11 C10 C9 H12 -178.3 . . . . ?
H14 C11 C10 H13 -2.2 . . . . ?
H14 C11 C10 C9 177.8 . . . . ?
C16 C15 C14 C13 3.5(14) . . . . ?
C16 C15 C14 H6 -176.5 . . . . ?
C14 C15 C16 C17 -4.2(15) . . . . ?
C14 C15 C16 H4 175.8 . . . . ?
C36 C31 C32 H25 178.5 . . . . ?
C36 C31 C32 C33 -1.5(15) . . . . ?
C36 C35 C34 C33 -4.4(16) . . . . ?
C36 C35 C34 H23 175.6 . . . . ?
H21 C36 C35 O3 -2.3 . . . . ?
H21 C36 C35 C34 -176.2 . . . . ?
H11 C8 C9 C10 -179.1 . . . . ?
H11 C8 C9 H12 0.9 . . . . ?
C44 S4 N10 S3 66.7(10) . . . . ?
C44 C43 C42 S3 -54.2(12) . . . . ?
C44 C43 C42 F8 65.6(12) . . . . ?
C44 C43 C42 F7 179.2(11) . . . . ?
C3 C4 C5 N1 -2.0(13) . . . . ?
C3 C4 C5 C6 -178.8(8) . . . . ?
C38 O4 C17 C18 -12(2) . . . . ?
C38 O4 C17 C16 172.2(12) . . . . ?
C32 C31 C36 H21 179.1 . . . . ?
C32 C31 C36 C35 -0.9(13) . . . . ?
C32 C33 C34 C35 1.9(18) . . . . ?
C32 C33 C34 H23 -178.1 . . . . ?
H25 C32 C33 H24 1.0 . . . . ?
H25 C32 C33 C34 -179.0 . . . . ?
H13 C10 C9 C8 -178.3 . . . . ?
H13 C10 C9 H12 1.7 . . . . ?
C35 O3 C37 H27A 54.2 . . . . ?
C35 O3 C37 H27B -65.8 . . . . ?
C35 O3 C37 H27C 174.2 . . . . ?
H32 C28 C27 C26 -179.5 . . . . ?
H32 C28 C27 H31 0.5 . . . . ?
H32 C28 C29 N8 176.9 . . . . ?
H32 C28 C29 H33 -3.1 . . . . ?
C27 C26 C25 C24 175.8(8) . . . . ?
C27 C26 C25 N8 4.9(14) . . . . ?
C27 C28 C29 N8 -3(2) . . . . ?
C27 C28 C29 H33 176.9 . . . . ?
H24 C33 C34 C35 -178.1 . . . . ?
H24 C33 C34 H23 1.9 . . . . ?
C29 N8 C25 C24 -179.5(10) . . . . ?
C29 N8 C25 C26 -8.1(15) . . . . ?
C29 C28 C27 C26 0(2) . . . . ?
C29 C28 C27 H31 -179.5 . . . . ?
C37 O3 C35 C36 6(2) . . . . ?
C37 O3 C35 C34 179.6(13) . . . . ?
C42 S3 N10 S4 -65.2(10) . . . . ?
N9A S1A C39A F1A -109.4(12) . . . . ?
N9A S1A C39A F2A 128.7(13) . . . . ?
N9A S1A C39A C40A 10.2(13) . . . . ?
N9A S2A C41A C40A 6.8(13) . . . . ?
N9A S2A C41A F5A 125.6(11) . . . . ?
N9A S2A C41A F6A -119.8(13) . . . . ?
S1A N9A S2A O8A -174.0(15) . . . . ?
S1A N9A S2A O7A 49.8(19) . . . . ?
S1A N9A S2A C41A -64.3(16) . . . . ?
S1A C39A C40A C41A -57.0(12) . . . . ?
S1A C39A C40A F4A 65.1(13) . . . . ?
S1A C39A C40A F3A -176.0(10) . . . . ?
O6A S1A C39A F1A 128.3(14) . . . . ?
O6A S1A C39A F2A 6.3(18) . . . . ?
O6A S1A C39A C40A -112.1(15) . . . . ?
O5A S1A C39A F1A 5.6(13) . . . . ?
O5A S1A C39A F2A -116.4(15) . . . . ?
O5A S1A C39A C40A 125.1(13) . . . . ?
C39A C40A C41A S2A 46.8(13) . . . . ?
C39A C40A C41A F5A -73.1(12) . . . . ?
C39A C40A C41A F6A 173.4(12) . . . . ?
S2A N9A S1A O6A 171.7(16) . . . . ?
S2A N9A S1A O5A -43(2) . . . . ?
S2A N9A S1A C39A 54.8(16) . . . . ?
F1A C39A C40A C41A 64.8(12) . . . . ?
F1A C39A C40A F4A -173.2(12) . . . . ?
F1A C39A C40A F3A -54.3(12) . . . . ?
F2A C39A C40A C41A -178.1(12) . . . . ?
F2A C39A C40A F4A -56.0(15) . . . . ?
F2A C39A C40A F3A 62.9(14) . . . . ?
O8A S2A C41A C40A 120.6(14) . . . . ?
O8A S2A C41A F5A -120.5(13) . . . . ?
O8A S2A C41A F6A -5.9(16) . . . . ?
O7A S2A C41A C40A -111.4(13) . . . . ?
O7A S2A C41A F5A 7.4(14) . . . . ?
O7A S2A C41A F6A 122.0(15) . . . . ?
F4A C40A C41A S2A -73.5(14) . . . . ?
F4A C40A C41A F5A 166.5(13) . . . . ?
F4A C40A C41A F6A 53.0(17) . . . . ?
F3A C40A C41A S2A 164.1(11) . . . . ?
F3A C40A C41A F5A 44.1(13) . . . . ?
F3A C40A C41A F6A -69.3(15) . . . . ?
N10A S4A C44A F11A -160(2) . . . . ?
N10A S4A C44A F12A 89(2) . . . . ?
N10A S4A C44A C43A -44(2) . . . . ?
N10A S3A C42A C43A 60(2) . . . . ?
N10A S3A C42A F8A -58(2) . . . . ?
N10A S3A C42A F7A -177(2) . . . . ?
S4A N10A S3A O9A 35(4) . . . . ?
S4A N10A S3A O10A -171(2) . . . . ?
S4A N10A S3A C42A -68(2) . . . . ?
S4A C44A C43A C42A 44(2) . . . . ?
S4A C44A C43A F9A -77(3) . . . . ?
S4A C44A C43A F10A 160(2) . . . . ?
O11A S4A C44A F11A -33(3) . . . . ?
O11A S4A C44A F12A -145(3) . . . . ?
O11A S4A C44A C43A 82(3) . . . . ?
O12A S4A C44A F11A 100(3) . . . . ?
O12A S4A C44A F12A -12(3) . . . . ?
O12A S4A C44A C43A -145(2) . . . . ?
C44A C43A C42A S3A -53(2) . . . . ?
C44A C43A C42A F8A 64(3) . . . . ?
C44A C43A C42A F7A -175(2) . . . . ?
S3A N10A S4A O11A -55(3) . . . . ?
S3A N10A S4A O12A 168(2) . . . . ?
S3A N10A S4A C44A 61(2) . . . . ?
F11A C44A C43A C42A 164(2) . . . . ?
F11A C44A C43A F9A 42(3) . . . . ?
F11A C44A C43A F10A -80(3) . . . . ?
F12A C44A C43A C42A -83(3) . . . . ?
F12A C44A C43A F9A 156(3) . . . . ?
F12A C44A C43A F10A 33(3) . . . . ?
O9A S3A C42A C43A -65(2) . . . . ?
O9A S3A C42A F8A 176(3) . . . . ?
O9A S3A C42A F7A 57(3) . . . . ?
O10A S3A C42A C43A 179(2) . . . . ?
O10A S3A C42A F8A 60(3) . . . . ?
O10A S3A C42A F7A -59(3) . . . . ?
F9A C43A C42A S3A 72(3) . . . . ?
F9A C43A C42A F8A -171(3) . . . . ?
F9A C43A C42A F7A -50(3) . . . . ?
F10A C43A C42A S3A -167(3) . . . . ?
F10A C43A C42A F8A -50(3) . . . . ?
F10A C43A C42A F7A 71(3) . . . . ?
